data_7029995
loop_
_publ_author_name
'Mart\'inez-Calvo, Miguel'
'Romero, Mar\'ia J'
'Pedrido, Rosa'
'Gonz\'alez-Noya, Ana M'
'Zaragoza, Guillermo'
'Bermejo, Manuel R.'

_publ_section_title
;
 Metal self-recognition: a pathway to control the formation of dihelicates
 and mesocates.
;
_journal_issue 43
_journal_name_full 'Dalton transactions (Cambridge, England : 2003)'
_journal_page_first 13395
_journal_page_last 13404
_journal_paper_doi 10.1039/c2dt31770b
_journal_volume 41
_journal_year 2012
_chemical_compound_source 'synthesis as described'
_chemical_formula_moiety '2(C48 H40 N16 O8 S4 Zn2), 5(C3 H6 O)'
_chemical_formula_sum 'C111 H110 N32 O21 S8 Zn4'
_chemical_formula_weight 2746.43
_chemical_name_systematic
;
?
;
_space_group_IT_number 2
_symmetry_cell_setting triclinic
_symmetry_Int_Tables_number 2
_symmetry_space_group_name_Hall '-P 1'
_symmetry_space_group_name_H-M 'P -1'
_atom_sites_solution_hydrogens geom
_atom_sites_solution_primary direct
_atom_sites_solution_secondary difmap
_audit_conform_dict_location ftp://ftp.iucr.org/pub/cif_core.dic
_audit_conform_dict_name cif_core.dic
_audit_conform_dict_version 2.4
_audit_creation_date 2012-07-11T11:35:13-00:00
_audit_creation_method 'WinGX routine CIF_UPDATE'
_cell_angle_alpha 97.906(3)
_cell_angle_beta 91.450(2)
_cell_angle_gamma 107.563(2)
_cell_formula_units_Z 1
_cell_length_a 11.1425(7)
_cell_length_b 15.4703(10)
_cell_length_c 18.6236(11)
_cell_measurement_reflns_used 1371
_cell_measurement_temperature 100(2)
_cell_measurement_theta_max 17.88
_cell_measurement_theta_min 2.32
_cell_measurement_wavelength 0.71073
_cell_volume 3024.0(3)
_computing_cell_refinement 'APPEX2 (BRUKER AXS, 2005)'
_computing_data_collection 'APPEX2 (BRUKER AXS, 2005)'
_computing_data_reduction 'APPEX2 (BRUKER AXS, 2005)'
_computing_molecular_graphics 'Ortep-3 for Windows (Farrugia, 1997)'
_computing_publication_material 'WinGX publication routines (Farrugia, 1999)'
_computing_structure_refinement 'SHELXL-97 (Sheldrick, 2008)'
_computing_structure_solution 'SIR97 (Giacovazzo et al, 1997)'
_diffrn_ambient_temperature 100(2)
_diffrn_measured_fraction_theta_full 0.997
_diffrn_measured_fraction_theta_max 0.997
_diffrn_measurement_device 'four-circle diffractometer'
_diffrn_measurement_device_type 'BRUKER APPEX-II CCD'
_diffrn_measurement_method 'omega and phi scans'
_diffrn_radiation_monochromator graphite
_diffrn_radiation_probe x-ray
_diffrn_radiation_source 'fine-focus sealed tube'
_diffrn_radiation_type MoK\a
_diffrn_radiation_wavelength 0.7107
_diffrn_reflns_av_R_equivalents 0.1378
_diffrn_reflns_av_unetI/netI 0.1538
_diffrn_reflns_limit_h_max 12
_diffrn_reflns_limit_h_min -12
_diffrn_reflns_limit_k_max 16
_diffrn_reflns_limit_k_min -16
_diffrn_reflns_limit_l_max 20
_diffrn_reflns_limit_l_min 0
_diffrn_reflns_number 38469
_diffrn_reflns_theta_full 22.99
_diffrn_reflns_theta_max 22.99
_diffrn_reflns_theta_min 1.11
_exptl_absorpt_coefficient_mu 1.004
_exptl_absorpt_correction_T_max 1
_exptl_absorpt_correction_T_min 0.88
_exptl_absorpt_correction_type multi-scan
_exptl_absorpt_process_details 'BRUKER SADABS'
_exptl_crystal_colour colourless
_exptl_crystal_density_diffrn 1.508
_exptl_crystal_density_method 'not measured'
_exptl_crystal_description prism
_exptl_crystal_F_000 1416
_exptl_crystal_size_max 0.07
_exptl_crystal_size_mid 0.07
_exptl_crystal_size_min 0.01
_refine_diff_density_max 0.895
_refine_diff_density_min -0.666
_refine_diff_density_rms 0.121
_refine_ls_extinction_method none
_refine_ls_goodness_of_fit_ref 0.999
_refine_ls_hydrogen_treatment constr
_refine_ls_matrix_type full
_refine_ls_number_parameters 796
_refine_ls_number_reflns 8384
_refine_ls_number_restraints 483
_refine_ls_restrained_S_all 0.987
_refine_ls_R_factor_all 0.1467
_refine_ls_R_factor_gt 0.0612
_refine_ls_shift/su_max 0.001
_refine_ls_shift/su_mean 0
_refine_ls_structure_factor_coef Fsqd
_refine_ls_weighting_details 'calc w=1/[\s^2^(Fo^2^)+(0.0198P)^2^+11.6395P] where P=(Fo^2^+2Fc^2^)/3'
_refine_ls_weighting_scheme calc
_refine_ls_wR_factor_gt 0.0954
_refine_ls_wR_factor_ref 0.1224
_reflns_number_gt 4701
_reflns_number_total 8384
_reflns_threshold_expression >2\s(I)
_cod_data_source_file c2dt31770b.txt
_cod_data_source_block 13ZnLPhNO2
_cod_depositor_comments
;
The following automatic conversions were performed:
'_diffrn_radiation_monochromador' tag replaced with
'_diffrn_radiation_monochromator'.

Automatic conversion script
Id: cif_correct_tags 1440 2010-10-19 06:21:57Z saulius 
;
_cod_database_code 7029995

loop_
_symmetry_equiv_pos_as_xyz
'x, y, z'
'-x, -y, -z'

loop_
_atom_site_label
_atom_site_type_symbol
_atom_site_fract_x
_atom_site_fract_y
_atom_site_fract_z
_atom_site_U_iso_or_equiv
_atom_site_adp_type
_atom_site_occupancy
_atom_site_symmetry_multiplicity
_atom_site_calc_flag
_atom_site_refinement_flags
_atom_site_disorder_assembly
_atom_site_disorder_group
C1 C 0.1526(6) 0.3723(5) 0.2105(4) 0.0139(17) Uani 1 1 d U . .
C2 C 0.1433(7) 0.2849(5) 0.2227(4) 0.0213(19) Uani 1 1 d U . .
H2 H 0.1293 0.2361 0.1833 0.026 Uiso 1 1 calc R . .
C3 C 0.1546(7) 0.2698(5) 0.2933(4) 0.0214(19) Uani 1 1 d U . .
H3 H 0.1482 0.2097 0.3024 0.026 Uiso 1 1 calc R . .
C4 C 0.1750(7) 0.3396(5) 0.3511(4) 0.0159(18) Uani 1 1 d U . .
C5 C 0.1824(6) 0.4282(5) 0.3384(4) 0.0157(18) Uani 1 1 d U . .
H5 H 0.1962 0.4768 0.3778 0.019 Uiso 1 1 calc R . .
C6 C 0.1695(6) 0.4440(5) 0.2672(4) 0.0148(18) Uani 1 1 d U . .
H6 H 0.1722 0.5033 0.2576 0.018 Uiso 1 1 calc R . .
C7 C 0.2344(6) 0.3680(5) 0.4862(4) 0.0108(17) Uani 1 1 d U . .
C8 C 0.4761(7) 0.6361(5) 0.6324(4) 0.0211(19) Uani 1 1 d U . .
H8A H 0.422 0.6689 0.6566 0.032 Uiso 1 1 calc R . .
H8B H 0.5578 0.68 0.6259 0.032 Uiso 1 1 calc R . .
H8C H 0.4889 0.5917 0.6621 0.032 Uiso 1 1 calc R . .
C9 C 0.4135(6) 0.5861(5) 0.5587(4) 0.0109(17) Uani 1 1 d U . .
C10 C 0.4264(6) 0.6427(4) 0.4983(4) 0.0102(16) Uani 1 1 d U . .
C11 C 0.4250(6) 0.7327(5) 0.5148(4) 0.0170(18) Uani 1 1 d U . .
H11 H 0.4192 0.7574 0.5637 0.02 Uiso 1 1 calc R . .
C12 C 0.4320(7) 0.7872(5) 0.4601(4) 0.0195(19) Uani 1 1 d U . .
H12 H 0.4292 0.8483 0.4714 0.023 Uiso 1 1 calc R . .
C13 C 0.4432(6) 0.7507(5) 0.3889(4) 0.0137(17) Uani 1 1 d U . .
H13 H 0.4462 0.787 0.3514 0.016 Uiso 1 1 calc R . .
C14 C 0.4500(6) 0.6628(5) 0.3718(4) 0.0111(17) Uani 1 1 d U . .
C15 C 0.4399(6) 0.6084(5) 0.4276(3) 0.0102(16) Uani 1 1 d U . .
H15 H 0.4425 0.5473 0.4163 0.012 Uiso 1 1 calc R . .
C16 C 0.4001(7) 0.6487(5) 0.2342(4) 0.0209(19) Uani 1 1 d U . .
H16A H 0.4617 0.6905 0.2082 0.031 Uiso 1 1 calc R . .
H16B H 0.3383 0.6782 0.2527 0.031 Uiso 1 1 calc R . .
H16C H 0.3567 0.5922 0.201 0.031 Uiso 1 1 calc R . .
C17 C 0.4670(6) 0.6260(4) 0.2968(4) 0.0110(17) Uani 1 1 d U . .
C18 C 0.6393(7) 0.5048(5) 0.2043(4) 0.0145(18) Uani 1 1 d U . .
C19 C 0.5561(7) 0.4202(5) 0.0782(4) 0.0151(18) Uani 1 1 d U . .
C20 C 0.4422(7) 0.4384(5) 0.0713(4) 0.0185(18) Uani 1 1 d U . .
H20 H 0.4205 0.4788 0.1082 0.022 Uiso 1 1 calc R . .
C21 C 0.3600(7) 0.3975(5) 0.0105(4) 0.0197(19) Uani 1 1 d U . .
H21 H 0.2816 0.4093 0.0056 0.024 Uiso 1 1 calc R . .
C22 C 0.3935(6) 0.3395(5) -0.0429(4) 0.0140(17) Uani 1 1 d U . .
C23 C 0.5081(6) 0.3224(5) -0.0378(4) 0.0167(18) Uani 1 1 d U . .
H23 H 0.5306 0.2834 -0.0754 0.02 Uiso 1 1 calc R . .
C24 C 0.5879(7) 0.3627(5) 0.0221(4) 0.0142(18) Uani 1 1 d U . .
H24 H 0.667 0.3516 0.026 0.017 Uiso 1 1 calc R . .
C25 C 0.8814(7) 0.3071(5) 0.5056(4) 0.0160(18) Uani 1 1 d U . .
C26 C 0.8889(6) 0.3896(5) 0.4821(4) 0.0162(18) Uani 1 1 d U . .
H26 H 0.902 0.4439 0.5161 0.019 Uiso 1 1 calc R . .
C27 C 0.8770(6) 0.3917(5) 0.4084(4) 0.0173(18) Uani 1 1 d U . .
H27 H 0.8826 0.4479 0.3915 0.021 Uiso 1 1 calc R . .
C28 C 0.8568(6) 0.3117(5) 0.3585(4) 0.0111(17) Uani 1 1 d U . .
C29 C 0.8514(7) 0.2295(5) 0.3830(4) 0.0197(19) Uani 1 1 d U . .
H29 H 0.839 0.1751 0.3493 0.024 Uiso 1 1 calc R . .
C30 C 0.8644(6) 0.2278(5) 0.4576(4) 0.0170(18) Uani 1 1 d U . .
H30 H 0.8615 0.1724 0.475 0.02 Uiso 1 1 calc R . .
C31 C 0.8281(6) 0.2601(5) 0.2226(4) 0.0110(17) Uani 1 1 d U . .
C32 C 0.9184(7) 0.0312(5) 0.2175(4) 0.0209(19) Uani 1 1 d U . .
H32A H 1.0061 0.07 0.2178 0.031 Uiso 1 1 calc R . .
H32B H 0.9153 -0.0334 0.2111 0.031 Uiso 1 1 calc R . .
H32C H 0.884 0.0467 0.2637 0.031 Uiso 1 1 calc R . .
C33 C 0.8419(6) 0.0470(5) 0.1565(4) 0.0142(17) Uani 1 1 d U . .
C34 C 0.8042(6) -0.0216(5) 0.0899(4) 0.0131(17) Uani 1 1 d U . .
C35 C 0.8840(7) -0.0702(5) 0.0627(4) 0.0186(18) Uani 1 1 d U . .
H35 H 0.9641 -0.0597 0.0872 0.022 Uiso 1 1 calc R . .
C36 C 0.8474(7) -0.1334(5) 0.0003(4) 0.025(2) Uani 1 1 d U . .
H36 H 0.9028 -0.1658 -0.0183 0.03 Uiso 1 1 calc R . .
C37 C 0.7307(7) -0.1501(5) -0.0353(4) 0.0200(19) Uani 1 1 d U . .
H37 H 0.7076 -0.1926 -0.079 0.024 Uiso 1 1 calc R . .
C38 C 0.6464(6) -0.1054(5) -0.0079(4) 0.0125(17) Uani 1 1 d U . .
C39 C 0.6857(6) -0.0412(4) 0.0550(3) 0.0107(17) Uani 1 1 d U . .
H39 H 0.6295 -0.01 0.0746 0.013 Uiso 1 1 calc R . .
C40 C 0.5139(7) -0.1475(5) -0.1283(3) 0.0185(18) Uani 1 1 d U . .
H40A H 0.437 -0.1387 -0.1484 0.028 Uiso 1 1 calc R . .
H40B H 0.5124 -0.2111 -0.1432 0.028 Uiso 1 1 calc R . .
H40C H 0.5878 -0.1059 -0.1465 0.028 Uiso 1 1 calc R . .
C41 C 0.5209(6) -0.1270(5) -0.0467(4) 0.0130(17) Uani 1 1 d U . .
C42 C 0.3118(7) -0.1181(5) 0.0850(4) 0.0159(18) Uani 1 1 d U . .
C43 C 0.4042(6) -0.0770(5) 0.2152(4) 0.0140(18) Uani 1 1 d U . .
C44 C 0.5186(6) -0.0941(5) 0.2075(4) 0.0167(18) Uani 1 1 d U . .
H44 H 0.5375 -0.12 0.1615 0.02 Uiso 1 1 calc R . .
C45 C 0.6059(7) -0.0735(5) 0.2669(4) 0.0225(19) Uani 1 1 d U . .
H45 H 0.6839 -0.086 0.2621 0.027 Uiso 1 1 calc R . .
C46 C 0.5777(7) -0.0345(5) 0.3331(4) 0.0196(19) Uani 1 1 d U . .
C47 C 0.4653(7) -0.0181(5) 0.3422(4) 0.027(2) Uani 1 1 d U . .
H47 H 0.4473 0.0072 0.3885 0.032 Uiso 1 1 calc R . .
C48 C 0.3775(7) -0.0386(5) 0.2837(4) 0.0204(19) Uani 1 1 d U . .
H48 H 0.2992 -0.0267 0.2897 0.024 Uiso 1 1 calc R . .
N1 N 0.1407(6) 0.3893(4) 0.1357(3) 0.0205(15) Uani 1 1 d U . .
N2 N 0.1806(5) 0.3152(4) 0.4207(3) 0.0189(15) Uani 1 1 d U . .
H2A H 0.1438 0.2567 0.4229 0.023 Uiso 1 1 calc R . .
N3 N 0.2947(5) 0.4541(4) 0.4867(3) 0.0143(14) Uani 1 1 d U . .
N4 N 0.3527(5) 0.5004(4) 0.5542(3) 0.0130(14) Uani 1 1 d U . .
N5 N 0.5421(5) 0.5763(4) 0.2876(3) 0.0165(15) Uani 1 1 d U . .
N6 N 0.5442(5) 0.5356(4) 0.2162(3) 0.0173(15) Uani 1 1 d U . .
N7 N 0.6463(5) 0.4572(4) 0.1373(3) 0.0185(15) Uani 1 1 d U . .
H7 H 0.7198 0.4484 0.1303 0.022 Uiso 1 1 calc R . .
N8 N 0.3055(6) 0.2943(4) -0.1054(3) 0.0234(16) Uani 1 1 d U . .
N9 N 0.8880(6) 0.3047(4) 0.5841(3) 0.0241(16) Uani 1 1 d U . .
N10 N 0.8429(5) 0.3210(4) 0.2857(3) 0.0144(14) Uani 1 1 d U . .
H10 H 0.8437 0.3763 0.2788 0.017 Uiso 1 1 calc R . .
N11 N 0.8261(5) 0.1766(4) 0.2257(3) 0.0149(15) Uani 1 1 d U . .
N12 N 0.8063(5) 0.1200(4) 0.1586(3) 0.0131(14) Uani 1 1 d U . .
N13 N 0.4162(5) -0.1297(4) -0.0169(3) 0.0111(14) Uani 1 1 d U . .
N14 N 0.4200(5) -0.1119(4) 0.0588(3) 0.0137(14) Uani 1 1 d U . .
N15 N 0.3089(5) -0.0971(4) 0.1596(3) 0.0188(15) Uani 1 1 d U . .
H15A H 0.2348 -0.0963 0.1745 0.023 Uiso 1 1 calc R . .
N16 N 0.6684(6) -0.0136(4) 0.3964(3) 0.0255(16) Uani 1 1 d U . .
O1 O 0.1153(5) 0.3225(4) 0.0864(3) 0.0268(13) Uani 1 1 d U . .
O2 O 0.1607(5) 0.4697(3) 0.1251(3) 0.0275(13) Uani 1 1 d U . .
O3 O 0.3326(5) 0.2388(4) -0.1505(3) 0.0289(14) Uani 1 1 d U . .
O4 O 0.2050(5) 0.3116(4) -0.1106(3) 0.0311(14) Uani 1 1 d U . .
O5 O 0.8652(5) 0.2292(3) 0.6042(3) 0.0261(13) Uani 1 1 d U . .
O6 O 0.9106(5) 0.3775(4) 0.6253(3) 0.0330(14) Uani 1 1 d U . .
O7 O 0.6405(5) 0.0194(4) 0.4552(3) 0.0315(14) Uani 1 1 d U . .
O8 O 0.7677(5) -0.0309(4) 0.3874(3) 0.0441(16) Uani 1 1 d U . .
S1 S 0.21122(18) 0.30249(13) 0.55700(10) 0.0210(5) Uani 1 1 d . . .
S2 S 0.77317(17) 0.52161(13) 0.26339(10) 0.0175(5) Uani 1 1 d . . .
S3 S 0.81915(18) 0.31036(13) 0.14444(10) 0.0187(5) Uani 1 1 d . . .
S4 S 0.16161(17) -0.14894(14) 0.04048(10) 0.0194(5) Uani 1 1 d . . .
Zn1 Zn 0.31755(8) 0.42488(6) 0.63927(4) 0.0153(2) Uani 1 1 d . . .
Zn2 Zn 0.76323(8) 0.17329(6) 0.06942(4) 0.0148(2) Uani 1 1 d . . .
C49 C 0.9448(7) 0.2797(5) 0.7885(4) 0.025(2) Uani 1 1 d U . .
H49A H 0.9131 0.3024 0.7478 0.038 Uiso 1 1 calc R . .
H49B H 1.0176 0.3279 0.8142 0.038 Uiso 1 1 calc R . .
H49C H 0.8782 0.2625 0.822 0.038 Uiso 1 1 calc R . .
O9 O 0.9235(5) 0.1210(3) 0.7706(3) 0.0248(13) Uani 1 1 d DU . .
C50 C 0.9840(7) 0.1972(5) 0.7603(4) 0.0169(18) Uani 1 1 d DU . .
C51 C 1.0961(7) 0.2123(5) 0.7180(4) 0.025(2) Uani 1 1 d DU . .
H51A H 1.1128 0.1539 0.7038 0.038 Uiso 1 1 calc R . .
H51B H 1.169 0.2556 0.7476 0.038 Uiso 1 1 calc R . .
H51C H 1.0813 0.2375 0.6743 0.038 Uiso 1 1 calc R . .
C52 C 0.0781(8) -0.0309(5) 0.4252(4) 0.038(2) Uani 1 1 d U . .
H52A H -0.0143 -0.0505 0.42 0.057 Uiso 1 1 calc R . .
H52B H 0.1059 -0.0413 0.4727 0.057 Uiso 1 1 calc R . .
H52C H 0.1098 -0.0662 0.3867 0.057 Uiso 1 1 calc R . .
O10 O 0.0646(5) 0.1163(4) 0.4077(3) 0.0375(15) Uani 1 1 d U . .
C53 C 0.1276(8) 0.0677(6) 0.4197(4) 0.033(2) Uani 1 1 d U . .
C54 C 0.2693(8) 0.1129(6) 0.4310(5) 0.056(3) Uani 1 1 d U . .
H54A H 0.3045 0.1219 0.3839 0.085 Uiso 1 1 calc R . .
H54B H 0.3076 0.0736 0.4543 0.085 Uiso 1 1 calc R . .
H54C H 0.2874 0.1725 0.4621 0.085 Uiso 1 1 calc R . .
O11 O 0.8753(11) 0.4758(8) 0.0532(7) 0.054(4) Uiso 0.5 1 d PD A -1
C55 C 0.9623(14) 0.4973(10) 0.0182(8) 0.032(5) Uiso 0.5 1 d PD A -1
C56 C 1.0323(10) 0.5869(7) 0.0304(6) 0.083(4) Uiso 1 1 d D A -1
H56A H 0.977 0.6249 0.0412 0.124 Uiso 1 1 calc R A -1
H56B H 1.077 0.6031 -0.0128 0.124 Uiso 1 1 calc R A -1
H56C H 1.0938 0.5975 0.0719 0.124 Uiso 1 1 calc R A -1

loop_
_atom_site_aniso_label
_atom_site_aniso_U_11
_atom_site_aniso_U_22
_atom_site_aniso_U_33
_atom_site_aniso_U_23
_atom_site_aniso_U_13
_atom_site_aniso_U_12
C1 0.013(2) 0.016(2) 0.012(2) 0.0013(18) 0.0001(17) 0.0030(18)
C2 0.022(3) 0.023(3) 0.019(3) 0.0021(18) 0.0001(18) 0.0071(18)
C3 0.023(3) 0.021(2) 0.019(3) 0.0042(18) 0.0015(18) 0.0052(18)
C4 0.015(2) 0.016(2) 0.015(2) 0.0004(18) 0.0006(18) 0.0026(18)
C5 0.014(2) 0.017(2) 0.015(2) 0.0015(18) 0.0014(18) 0.0040(18)
C6 0.014(2) 0.015(2) 0.014(2) 0.0023(18) 0.0005(17) 0.0033(18)
C7 0.010(2) 0.013(2) 0.009(2) 0.0005(18) 0.0000(17) 0.0029(17)
C8 0.021(3) 0.021(2) 0.021(3) 0.0028(18) 0.0018(18) 0.0059(18)
C9 0.009(2) 0.012(2) 0.011(2) -0.0002(18) 0.0003(17) 0.0042(17)
C10 0.008(2) 0.010(2) 0.011(2) 0.0022(18) 0.0013(17) 0.0010(17)
C11 0.015(2) 0.019(2) 0.016(2) 0.0017(18) 0.0034(18) 0.0048(18)
C12 0.019(2) 0.019(2) 0.020(2) 0.0023(18) 0.0005(18) 0.0058(18)
C13 0.015(2) 0.014(2) 0.013(2) 0.0030(18) 0.0011(17) 0.0051(18)
C14 0.009(2) 0.011(2) 0.012(2) 0.0014(18) -0.0002(17) 0.0024(17)
C15 0.008(2) 0.010(2) 0.012(2) 0.0018(18) 0.0000(17) 0.0021(17)
C16 0.021(3) 0.022(2) 0.021(2) 0.0046(18) 0.0006(18) 0.0072(18)
C17 0.012(2) 0.010(2) 0.012(2) 0.0038(18) -0.0001(17) 0.0034(18)
C18 0.014(2) 0.016(2) 0.013(2) 0.0019(18) 0.0014(18) 0.0044(18)
C19 0.016(2) 0.016(2) 0.013(2) 0.0024(18) 0.0015(18) 0.0035(18)
C20 0.019(2) 0.019(2) 0.018(2) 0.0007(18) 0.0018(18) 0.0076(18)
C21 0.019(2) 0.020(2) 0.020(2) 0.0033(18) 0.0020(18) 0.0067(18)
C22 0.015(2) 0.014(2) 0.011(2) 0.0021(18) -0.0006(18) 0.0025(18)
C23 0.018(2) 0.016(2) 0.016(2) 0.0021(18) 0.0021(18) 0.0059(18)
C24 0.013(2) 0.015(2) 0.015(2) 0.0007(18) 0.0005(18) 0.0070(18)
C25 0.015(2) 0.018(2) 0.014(2) 0.0019(18) -0.0001(18) 0.0044(18)
C26 0.014(2) 0.017(2) 0.017(2) 0.0000(18) 0.0019(18) 0.0043(18)
C27 0.017(2) 0.018(2) 0.017(2) 0.0026(18) 0.0011(18) 0.0049(18)
C28 0.010(2) 0.012(2) 0.009(2) 0.0011(18) -0.0007(17) 0.0009(17)
C29 0.020(2) 0.019(2) 0.019(2) 0.0017(18) 0.0007(18) 0.0046(18)
C30 0.017(2) 0.017(2) 0.017(2) 0.0031(18) 0.0001(18) 0.0055(18)
C31 0.010(2) 0.012(2) 0.010(2) -0.0001(18) 0.0008(17) 0.0029(18)
C32 0.021(3) 0.020(2) 0.022(3) 0.0030(18) -0.0009(18) 0.0068(18)
C33 0.013(2) 0.014(2) 0.015(2) 0.0027(18) 0.0018(17) 0.0025(18)
C34 0.012(2) 0.013(2) 0.015(2) 0.0020(18) 0.0012(17) 0.0039(18)
C35 0.016(2) 0.019(2) 0.019(2) 0.0012(18) 0.0014(18) 0.0042(18)
C36 0.023(3) 0.025(3) 0.027(3) 0.0013(18) 0.0015(18) 0.0099(18)
C37 0.019(3) 0.020(2) 0.019(2) 0.0007(18) 0.0007(18) 0.0046(18)
C38 0.011(2) 0.013(2) 0.014(2) 0.0028(18) 0.0010(17) 0.0036(18)
C39 0.010(2) 0.012(2) 0.011(2) 0.0014(18) 0.0011(17) 0.0040(17)
C40 0.018(2) 0.019(2) 0.018(2) 0.0026(18) 0.0026(18) 0.0050(18)
C41 0.014(2) 0.013(2) 0.013(2) 0.0028(18) 0.0015(18) 0.0052(18)
C42 0.016(2) 0.015(2) 0.016(2) 0.0035(18) 0.0005(18) 0.0039(18)
C43 0.013(2) 0.015(2) 0.013(2) 0.0002(18) -0.0004(18) 0.0047(18)
C44 0.015(2) 0.018(2) 0.017(2) 0.0016(18) 0.0010(18) 0.0058(18)
C45 0.022(3) 0.024(3) 0.022(3) 0.0037(18) 0.0009(18) 0.0083(18)
C46 0.019(2) 0.021(2) 0.018(2) 0.0037(18) -0.0017(18) 0.0045(18)
C47 0.027(3) 0.028(3) 0.025(3) 0.0011(18) 0.0019(18) 0.0091(19)
C48 0.019(3) 0.022(2) 0.020(3) 0.0005(18) 0.0023(18) 0.0074(18)
N1 0.020(2) 0.022(2) 0.019(2) 0.0024(17) 0.0018(17) 0.0060(17)
N2 0.020(2) 0.018(2) 0.016(2) 0.0037(17) -0.0012(17) 0.0019(17)
N3 0.015(2) 0.014(2) 0.014(2) 0.0018(17) 0.0003(16) 0.0034(16)
N4 0.012(2) 0.014(2) 0.012(2) 0.0003(17) 0.0014(16) 0.0045(16)
N5 0.016(2) 0.018(2) 0.015(2) 0.0031(17) 0.0017(17) 0.0039(17)
N6 0.018(2) 0.017(2) 0.016(2) 0.0014(17) 0.0003(17) 0.0054(17)
N7 0.016(2) 0.022(2) 0.018(2) -0.0001(17) -0.0002(17) 0.0087(17)
N8 0.022(2) 0.025(2) 0.024(2) 0.0030(18) 0.0009(17) 0.0079(17)
N9 0.023(2) 0.025(2) 0.023(2) 0.0023(18) 0.0010(17) 0.0061(17)
N10 0.016(2) 0.013(2) 0.014(2) 0.0009(17) 0.0002(16) 0.0041(16)
N11 0.015(2) 0.015(2) 0.015(2) 0.0011(17) 0.0003(16) 0.0047(17)
N12 0.012(2) 0.014(2) 0.013(2) -0.0001(17) 0.0002(16) 0.0035(16)
N13 0.011(2) 0.012(2) 0.010(2) 0.0016(16) 0.0003(16) 0.0032(16)
N14 0.013(2) 0.016(2) 0.013(2) 0.0006(17) 0.0019(16) 0.0047(16)
N15 0.016(2) 0.021(2) 0.017(2) 0.0010(17) 0.0026(17) 0.0048(17)
N16 0.025(2) 0.027(2) 0.025(2) 0.0034(18) -0.0001(18) 0.0088(18)
O1 0.027(2) 0.028(2) 0.022(2) 0.0006(16) -0.0001(16) 0.0072(16)
O2 0.029(2) 0.027(2) 0.027(2) 0.0070(16) 0.0003(16) 0.0072(16)
O3 0.027(2) 0.031(2) 0.029(2) 0.0018(17) 0.0001(16) 0.0113(16)
O4 0.027(2) 0.037(2) 0.031(2) 0.0008(17) -0.0030(16) 0.0143(17)
O5 0.029(2) 0.026(2) 0.025(2) 0.0067(16) -0.0013(16) 0.0084(16)
O6 0.038(2) 0.033(2) 0.029(2) 0.0071(17) -0.0009(16) 0.0111(17)
O7 0.032(2) 0.032(2) 0.029(2) 0.0028(17) -0.0002(16) 0.0093(16)
O8 0.039(2) 0.052(2) 0.041(2) 0.0033(17) -0.0002(17) 0.0169(17)
S1 0.0246(12) 0.0198(12) 0.0150(11) 0.0051(9) -0.0009(9) 0.0005(10)
S2 0.0145(11) 0.0214(12) 0.0158(11) 0.0019(9) -0.0011(9) 0.0050(9)
S3 0.0223(12) 0.0154(11) 0.0168(11) 0.0025(9) -0.0043(9) 0.0041(9)
S4 0.0089(11) 0.0309(13) 0.0167(11) 0.0024(10) 0.0001(9) 0.0040(10)
Zn1 0.0143(5) 0.0186(5) 0.0118(5) 0.0031(4) -0.0007(4) 0.0030(4)
Zn2 0.0115(5) 0.0185(5) 0.0132(5) 0.0012(4) -0.0026(4) 0.0037(4)
C49 0.026(3) 0.027(3) 0.023(3) 0.0044(18) 0.0013(18) 0.0074(18)
O9 0.023(2) 0.025(2) 0.026(2) 0.0036(16) 0.0037(16) 0.0074(16)
C50 0.017(2) 0.018(2) 0.016(2) 0.0057(18) -0.0007(18) 0.0056(18)
C51 0.025(3) 0.026(3) 0.024(3) 0.0053(18) 0.0036(18) 0.0069(18)
C52 0.039(3) 0.036(3) 0.038(3) 0.0059(19) 0.0011(19) 0.0114(19)
O10 0.038(2) 0.036(2) 0.040(2) 0.0068(17) -0.0013(17) 0.0121(17)
C53 0.033(3) 0.034(3) 0.033(3) 0.0043(19) 0.0024(19) 0.0111(19)
C54 0.055(3) 0.056(3) 0.058(3) 0.007(2) 0.0047(19) 0.017(2)

loop_
_atom_type_symbol
_atom_type_description
_atom_type_scat_dispersion_real
_atom_type_scat_dispersion_imag
_atom_type_scat_source
C C 0.0033 0.0016 'International Tables Vol C Tables 4.2.6.8 and 6.1.1.4'
H H 0 0 'International Tables Vol C Tables 4.2.6.8 and 6.1.1.4'
N N 0.0061 0.0033 'International Tables Vol C Tables 4.2.6.8 and 6.1.1.4'
O O 0.0106 0.006 'International Tables Vol C Tables 4.2.6.8 and 6.1.1.4'
S S 0.1246 0.1234 'International Tables Vol C Tables 4.2.6.8 and 6.1.1.4'
Zn Zn 0.2839 1.4301 'International Tables Vol C Tables 4.2.6.8 and 6.1.1.4'

loop_
_geom_angle_atom_site_label_1
_geom_angle_atom_site_label_2
_geom_angle_atom_site_label_3
_geom_angle
_geom_angle_site_symmetry_1
_geom_angle_site_symmetry_3
C2 C1 C6 121.8(6) . .
C2 C1 N1 119.0(6) . .
C6 C1 N1 119.2(6) . .
C1 C2 C3 118.5(7) . .
C1 C2 H2 120.8 . .
C3 C2 H2 120.8 . .
C2 C3 C4 121.6(7) . .
C2 C3 H3 119.2 . .
C4 C3 H3 119.2 . .
C3 C4 C5 119.6(6) . .
C3 C4 N2 116.5(6) . .
C5 C4 N2 123.8(7) . .
C6 C5 C4 119.2(7) . .
C6 C5 H5 120.4 . .
C4 C5 H5 120.4 . .
C1 C6 C5 119.3(6) . .
C1 C6 H6 120.4 . .
C5 C6 H6 120.4 . .
N3 C7 N2 118.3(6) . .
N3 C7 S1 130.2(5) . .
N2 C7 S1 111.5(5) . .
C9 C8 H8A 109.5 . .
C9 C8 H8B 109.5 . .
H8A C8 H8B 109.5 . .
C9 C8 H8C 109.5 . .
H8A C8 H8C 109.5 . .
H8B C8 H8C 109.5 . .
N4 C9 C10 126.3(6) . .
N4 C9 C8 117.3(6) . .
C10 C9 C8 116.4(6) . .
C15 C10 C11 119.3(6) . .
C15 C10 C9 122.3(6) . .
C11 C10 C9 118.4(6) . .
C10 C11 C12 120.6(7) . .
C10 C11 H11 119.7 . .
C12 C11 H11 119.7 . .
C13 C12 C11 119.2(7) . .
C13 C12 H12 120.4 . .
C11 C12 H12 120.4 . .
C14 C13 C12 121.1(6) . .
C14 C13 H13 119.4 . .
C12 C13 H13 119.4 . .
C13 C14 C15 118.7(6) . .
C13 C14 C17 120.8(6) . .
C15 C14 C17 120.4(6) . .
C10 C15 C14 121.0(6) . .
C10 C15 H15 119.5 . .
C14 C15 H15 119.5 . .
C17 C16 H16A 109.5 . .
C17 C16 H16B 109.5 . .
H16A C16 H16B 109.5 . .
C17 C16 H16C 109.5 . .
H16A C16 H16C 109.5 . .
H16B C16 H16C 109.5 . .
N5 C17 C14 118.0(6) . .
N5 C17 C16 122.5(6) . .
C14 C17 C16 119.5(6) . .
N6 C18 N7 119.8(6) . .
N6 C18 S2 127.7(6) . .
N7 C18 S2 112.3(5) . .
C20 C19 C24 119.1(7) . .
C20 C19 N7 124.9(7) . .
C24 C19 N7 116.0(6) . .
C21 C20 C19 119.9(7) . .
C21 C20 H20 120.1 . .
C19 C20 H20 120.1 . .
C22 C21 C20 119.3(7) . .
C22 C21 H21 120.4 . .
C20 C21 H21 120.4 . .
C21 C22 C23 121.6(7) . .
C21 C22 N8 119.2(6) . .
C23 C22 N8 119.2(6) . .
C24 C23 C22 118.7(7) . .
C24 C23 H23 120.7 . .
C22 C23 H23 120.7 . .
C23 C24 C19 121.4(7) . .
C23 C24 H24 119.3 . .
C19 C24 H24 119.3 . .
C30 C25 C26 121.8(6) . .
C30 C25 N9 119.7(6) . .
C26 C25 N9 118.5(6) . .
C27 C26 C25 118.9(7) . .
C27 C26 H26 120.5 . .
C25 C26 H26 120.5 . .
C26 C27 C28 120.4(6) . .
C26 C27 H27 119.8 . .
C28 C27 H27 119.8 . .
N10 C28 C29 124.4(6) . .
N10 C28 C27 115.8(6) . .
C29 C28 C27 119.9(6) . .
C28 C29 C30 119.5(7) . .
C28 C29 H29 120.2 . .
C30 C29 H29 120.2 . .
C25 C30 C29 119.4(6) . .
C25 C30 H30 120.3 . .
C29 C30 H30 120.3 . .
N11 C31 N10 119.7(6) . .
N11 C31 S3 127.5(6) . .
N10 C31 S3 112.8(5) . .
C33 C32 H32A 109.5 . .
C33 C32 H32B 109.5 . .
H32A C32 H32B 109.5 . .
C33 C32 H32C 109.5 . .
H32A C32 H32C 109.5 . .
H32B C32 H32C 109.5 . .
N12 C33 C34 117.2(6) . .
N12 C33 C32 122.8(6) . .
C34 C33 C32 120.0(6) . .
C39 C34 C35 118.8(7) . .
C39 C34 C33 120.0(6) . .
C35 C34 C33 121.2(6) . .
C36 C35 C34 120.2(7) . .
C36 C35 H35 119.9 . .
C34 C35 H35 119.9 . .
C35 C36 C37 120.4(7) . .
C35 C36 H36 119.8 . .
C37 C36 H36 119.8 . .
C36 C37 C38 120.9(7) . .
C36 C37 H37 119.6 . .
C38 C37 H37 119.6 . .
C37 C38 C39 117.8(6) . .
C37 C38 C41 119.2(6) . .
C39 C38 C41 123.0(6) . .
C34 C39 C38 121.9(6) . .
C34 C39 H39 119.1 . .
C38 C39 H39 119.1 . .
C41 C40 H40A 109.5 . .
C41 C40 H40B 109.5 . .
H40A C40 H40B 109.5 . .
C41 C40 H40C 109.5 . .
H40A C40 H40C 109.5 . .
H40B C40 H40C 109.5 . .
N13 C41 C38 126.1(6) . .
N13 C41 C40 116.8(6) . .
C38 C41 C40 117.1(6) . .
N14 C42 N15 118.0(6) . .
N14 C42 S4 130.0(6) . .
N15 C42 S4 112.0(5) . .
C44 C43 N15 124.7(7) . .
C44 C43 C48 119.4(6) . .
N15 C43 C48 115.9(6) . .
C43 C44 C45 120.1(7) . .
C43 C44 H44 120 . .
C45 C44 H44 120 . .
C46 C45 C44 119.2(7) . .
C46 C45 H45 120.4 . .
C44 C45 H45 120.4 . .
C47 C46 C45 121.7(7) . .
C47 C46 N16 118.6(7) . .
C45 C46 N16 119.6(6) . .
C46 C47 C48 119.8(8) . .
C46 C47 H47 120.1 . .
C48 C47 H47 120.1 . .
C47 C48 C43 119.9(7) . .
C47 C48 H48 120.1 . .
C43 C48 H48 120.1 . .
O2 N1 O1 124.0(6) . .
O2 N1 C1 118.2(6) . .
O1 N1 C1 117.8(6) . .
C7 N2 C4 130.5(6) . .
C7 N2 H2A 114.8 . .
C4 N2 H2A 114.8 . .
C7 N3 N4 114.2(5) . .
C9 N4 N3 117.5(5) . .
C9 N4 Zn1 126.7(5) . .
N3 N4 Zn1 115.6(4) . .
C17 N5 N6 115.2(5) . .
C17 N5 Zn1 126.3(5) . 2_666
N6 N5 Zn1 117.0(4) . 2_666
C18 N6 N5 114.6(6) . .
C18 N7 C19 131.0(6) . .
C18 N7 H7 114.5 . .
C19 N7 H7 114.5 . .
O3 N8 O4 122.2(6) . .
O3 N8 C22 118.9(6) . .
O4 N8 C22 118.9(6) . .
O6 N9 O5 124.3(6) . .
O6 N9 C25 118.0(6) . .
O5 N9 C25 117.7(6) . .
C31 N10 C28 132.2(6) . .
C31 N10 H10 113.9 . .
C28 N10 H10 113.9 . .
C31 N11 N12 114.8(5) . .
C33 N12 N11 116.0(5) . .
C33 N12 Zn2 125.4(5) . .
N11 N12 Zn2 117.0(4) . .
C41 N13 N14 117.9(5) . .
C41 N13 Zn2 126.5(5) . 2_655
N14 N13 Zn2 115.2(4) . 2_655
C42 N14 N13 114.7(6) . .
C42 N15 C43 130.7(6) . .
C42 N15 H15A 114.7 . .
C43 N15 H15A 114.7 . .
O8 N16 O7 123.8(6) . .
O8 N16 C46 117.6(7) . .
O7 N16 C46 118.6(6) . .
C7 S1 Zn1 92.1(2) . .
C18 S2 Zn1 92.6(2) . 2_666
C31 S3 Zn2 93.3(2) . .
C42 S4 Zn2 92.3(3) . 2_655
N5 Zn1 N4 122.6(2) 2_666 .
N5 Zn1 S1 123.62(17) 2_666 .
N4 Zn1 S1 87.62(17) . .
N5 Zn1 S2 86.44(17) 2_666 2_666
N4 Zn1 S2 117.96(16) . 2_666
S1 Zn1 S2 122.61(8) . 2_666
N12 Zn2 N13 122.3(2) . 2_655
N12 Zn2 S4 123.70(16) . 2_655
N13 Zn2 S4 87.55(16) 2_655 2_655
N12 Zn2 S3 85.71(17) . .
N13 Zn2 S3 116.86(16) 2_655 .
S4 Zn2 S3 124.76(8) 2_655 .
C50 C49 H49A 109.5 . .
C50 C49 H49B 109.5 . .
H49A C49 H49B 109.5 . .
C50 C49 H49C 109.5 . .
H49A C49 H49C 109.5 . .
H49B C49 H49C 109.5 . .
O9 C50 C51 121.4(7) . .
O9 C50 C49 121.1(7) . .
C51 C50 C49 117.4(6) . .
C50 C51 H51A 109.5 . .
C50 C51 H51B 109.5 . .
H51A C51 H51B 109.5 . .
C50 C51 H51C 109.5 . .
H51A C51 H51C 109.5 . .
H51B C51 H51C 109.5 . .
C53 C52 H52A 109.5 . .
C53 C52 H52B 109.5 . .
H52A C52 H52B 109.5 . .
C53 C52 H52C 109.5 . .
H52A C52 H52C 109.5 . .
H52B C52 H52C 109.5 . .
O10 C53 C52 125.5(8) . .
O10 C53 C54 116.8(8) . .
C52 C53 C54 117.6(7) . .
C53 C54 H54A 109.5 . .
C53 C54 H54B 109.5 . .
H54A C54 H54B 109.5 . .
C53 C54 H54C 109.5 . .
H54A C54 H54C 109.5 . .
H54B C54 H54C 109.5 . .
O11 C55 C56 116.4(15) . .

loop_
_geom_bond_atom_site_label_1
_geom_bond_atom_site_label_2
_geom_bond_distance
_geom_bond_site_symmetry_2
C1 C2 1.375(9) .
C1 C6 1.387(9) .
C1 N1 1.463(8) .
C2 C3 1.377(9) .
C2 H2 0.95 .
C3 C4 1.377(9) .
C3 H3 0.95 .
C4 C5 1.401(9) .
C4 N2 1.403(8) .
C5 C6 1.393(9) .
C5 H5 0.95 .
C6 H6 0.95 .
C7 N3 1.298(8) .
C7 N2 1.382(8) .
C7 S1 1.749(6) .
C8 C9 1.517(9) .
C8 H8A 0.98 .
C8 H8B 0.98 .
C8 H8C 0.98 .
C9 N4 1.284(8) .
C9 C10 1.502(8) .
C10 C15 1.380(9) .
C10 C11 1.389(9) .
C11 C12 1.399(9) .
C11 H11 0.95 .
C12 C13 1.392(9) .
C12 H12 0.95 .
C13 C14 1.379(9) .
C13 H13 0.95 .
C14 C15 1.410(8) .
C14 C17 1.474(9) .
C15 H15 0.95 .
C16 C17 1.506(9) .
C16 H16A 0.98 .
C16 H16B 0.98 .
C16 H16C 0.98 .
C17 N5 1.296(8) .
C18 N6 1.299(8) .
C18 N7 1.375(8) .
C18 S2 1.763(7) .
C19 C20 1.388(9) .
C19 C24 1.400(9) .
C19 N7 1.404(8) .
C20 C21 1.386(9) .
C20 H20 0.95 .
C21 C22 1.382(9) .
C21 H21 0.95 .
C22 C23 1.384(9) .
C22 N8 1.453(9) .
C23 C24 1.359(9) .
C23 H23 0.95 .
C24 H24 0.95 .
C25 C30 1.374(9) .
C25 C26 1.386(9) .
C25 N9 1.467(9) .
C26 C27 1.381(9) .
C26 H26 0.95 .
C27 C28 1.397(9) .
C27 H27 0.95 .
C28 N10 1.393(8) .
C28 C29 1.394(9) .
C29 C30 1.398(9) .
C29 H29 0.95 .
C30 H30 0.95 .
C31 N11 1.295(8) .
C31 N10 1.372(8) .
C31 S3 1.756(6) .
C32 C33 1.493(9) .
C32 H32A 0.98 .
C32 H32B 0.98 .
C32 H32C 0.98 .
C33 N12 1.301(8) .
C33 C34 1.478(9) .
C34 C39 1.386(9) .
C34 C35 1.389(9) .
C35 C36 1.377(10) .
C35 H35 0.95 .
C36 C37 1.379(10) .
C36 H36 0.95 .
C37 C38 1.393(9) .
C37 H37 0.95 .
C38 C39 1.394(9) .
C38 C41 1.480(9) .
C39 H39 0.95 .
C40 C41 1.505(9) .
C40 H40A 0.98 .
C40 H40B 0.98 .
C40 H40C 0.98 .
C41 N13 1.297(8) .
C42 N14 1.294(8) .
C42 N15 1.387(8) .
C42 S4 1.747(7) .
C43 C44 1.385(9) .
C43 N15 1.397(8) .
C43 C48 1.411(9) .
C44 C45 1.391(9) .
C44 H44 0.95 .
C45 C46 1.383(10) .
C45 H45 0.95 .
C46 C47 1.360(10) .
C46 N16 1.467(9) .
C47 C48 1.381(10) .
C47 H47 0.95 .
C48 H48 0.95 .
N1 O2 1.239(7) .
N1 O1 1.241(7) .
N2 H2A 0.88 .
N3 N4 1.395(7) .
N4 Zn1 2.072(5) .
N5 N6 1.394(7) .
N5 Zn1 2.054(5) 2_666
N7 H7 0.88 .
N8 O3 1.226(7) .
N8 O4 1.232(7) .
N9 O6 1.226(7) .
N9 O5 1.231(7) .
N10 H10 0.88 .
N11 N12 1.394(7) .
N12 Zn2 2.061(5) .
N13 N14 1.396(7) .
N13 Zn2 2.076(5) 2_655
N15 H15A 0.88 .
N16 O8 1.224(7) .
N16 O7 1.232(7) .
S1 Zn1 2.257(2) .
S2 Zn1 2.276(2) 2_666
S3 Zn2 2.276(2) .
S4 Zn2 2.258(2) 2_655
Zn1 N5 2.054(5) 2_666
Zn1 S2 2.276(2) 2_666
Zn2 N13 2.076(5) 2_655
Zn2 S4 2.258(2) 2_655
C49 C50 1.502(10) .
C49 H49A 0.98 .
C49 H49B 0.98 .
C49 H49C 0.98 .
O9 C50 1.213(7) .
C50 C51 1.470(9) .
C51 H51A 0.98 .
C51 H51B 0.98 .
C51 H51C 0.98 .
C52 C53 1.477(11) .
C52 H52A 0.98 .
C52 H52B 0.98 .
C52 H52C 0.98 .
O10 C53 1.210(8) .
C53 C54 1.518(11) .
C54 H54A 0.98 .
C54 H54B 0.98 .
C54 H54C 0.98 .
O11 C55 1.172(13) .
C55 C56 1.354(15) .
C56 H56A 0.98 .
C56 H56B 0.98 .
C56 H56C 0.98 .

loop_
_geom_hbond_atom_site_label_D
_geom_hbond_atom_site_label_H
_geom_hbond_atom_site_label_A
_geom_hbond_distance_DH
_geom_hbond_distance_HA
_geom_hbond_distance_DA
_geom_hbond_angle_DHA
_geom_hbond_site_symmetry_A
N2 H2A O10 0.88 2.06 2.928(8) 169.1 .
N7 H7 O11 0.88 2.26 2.988(13) 140.5 .
N7 H7 S3 0.88 2.72 3.405(6) 135.2 .
N10 H10 S2 0.88 2.64 3.493(6) 162.7 .
N15 H15A O9 0.88 2.02 2.873(7) 161.8 2_656

loop_
_geom_torsion_atom_site_label_1
_geom_torsion_atom_site_label_2
_geom_torsion_atom_site_label_3
_geom_torsion_atom_site_label_4
_geom_torsion
_geom_torsion_site_symmetry_1
_geom_torsion_site_symmetry_4
C6 C1 C2 C3 -1.8(11) . .
N1 C1 C2 C3 180.0(6) . .
C1 C2 C3 C4 -0.1(11) . .
C2 C3 C4 C5 1.0(11) . .
C2 C3 C4 N2 177.9(6) . .
C3 C4 C5 C6 -0.2(10) . .
N2 C4 C5 C6 -176.8(6) . .
C2 C1 C6 C5 2.6(10) . .
N1 C1 C6 C5 -179.2(6) . .
C4 C5 C6 C1 -1.6(10) . .
N4 C9 C10 C15 -37.7(10) . .
C8 C9 C10 C15 143.9(7) . .
N4 C9 C10 C11 142.5(7) . .
C8 C9 C10 C11 -36.0(9) . .
C15 C10 C11 C12 2.5(10) . .
C9 C10 C11 C12 -177.6(6) . .
C10 C11 C12 C13 -1.3(10) . .
C11 C12 C13 C14 -1.3(10) . .
C12 C13 C14 C15 2.7(10) . .
C12 C13 C14 C17 -177.5(6) . .
C11 C10 C15 C14 -1.1(10) . .
C9 C10 C15 C14 179.0(6) . .
C13 C14 C15 C10 -1.5(10) . .
C17 C14 C15 C10 178.7(6) . .
C13 C14 C17 N5 139.9(7) . .
C15 C14 C17 N5 -40.3(9) . .
C13 C14 C17 C16 -38.7(9) . .
C15 C14 C17 C16 141.1(6) . .
C24 C19 C20 C21 2.0(10) . .
N7 C19 C20 C21 -179.7(6) . .
C19 C20 C21 C22 -0.5(10) . .
C20 C21 C22 C23 -1.2(10) . .
C20 C21 C22 N8 178.0(6) . .
C21 C22 C23 C24 1.3(10) . .
N8 C22 C23 C24 -177.9(6) . .
C22 C23 C24 C19 0.2(10) . .
C20 C19 C24 C23 -1.9(10) . .
N7 C19 C24 C23 179.7(6) . .
C30 C25 C26 C27 1.0(11) . .
N9 C25 C26 C27 -177.1(6) . .
C25 C26 C27 C28 0.5(10) . .
C26 C27 C28 N10 178.4(6) . .
C26 C27 C28 C29 -1.4(10) . .
N10 C28 C29 C30 -178.9(6) . .
C27 C28 C29 C30 0.9(10) . .
C26 C25 C30 C29 -1.5(11) . .
N9 C25 C30 C29 176.6(6) . .
C28 C29 C30 C25 0.5(10) . .
N12 C33 C34 C39 -39.0(9) . .
C32 C33 C34 C39 141.5(7) . .
N12 C33 C34 C35 143.7(7) . .
C32 C33 C34 C35 -35.9(9) . .
C39 C34 C35 C36 2.9(10) . .
C33 C34 C35 C36 -179.6(6) . .
C34 C35 C36 C37 -0.8(11) . .
C35 C36 C37 C38 -1.8(11) . .
C36 C37 C38 C39 2.2(10) . .
C36 C37 C38 C41 -178.5(6) . .
C35 C34 C39 C38 -2.5(10) . .
C33 C34 C39 C38 180.0(6) . .
C37 C38 C39 C34 0.0(10) . .
C41 C38 C39 C34 -179.3(6) . .
C37 C38 C41 N13 144.9(7) . .
C39 C38 C41 N13 -35.9(10) . .
C37 C38 C41 C40 -35.3(9) . .
C39 C38 C41 C40 144.0(6) . .
N15 C43 C44 C45 -178.3(6) . .
C48 C43 C44 C45 0.0(10) . .
C43 C44 C45 C46 -1.0(10) . .
C44 C45 C46 C47 1.9(11) . .
C44 C45 C46 N16 179.2(6) . .
C45 C46 C47 C48 -1.6(11) . .
N16 C46 C47 C48 -179.0(6) . .
C46 C47 C48 C43 0.6(11) . .
C44 C43 C48 C47 0.2(10) . .
N15 C43 C48 C47 178.7(6) . .
C2 C1 N1 O2 -173.5(6) . .
C6 C1 N1 O2 8.2(9) . .
C2 C1 N1 O1 4.1(9) . .
C6 C1 N1 O1 -174.2(6) . .
N3 C7 N2 C4 -2.7(11) . .
S1 C7 N2 C4 178.9(6) . .
C3 C4 N2 C7 158.4(7) . .
C5 C4 N2 C7 -24.9(11) . .
N2 C7 N3 N4 -176.0(6) . .
S1 C7 N3 N4 2.0(9) . .
C10 C9 N4 N3 1.5(10) . .
C8 C9 N4 N3 179.9(6) . .
C10 C9 N4 Zn1 -172.8(5) . .
C8 C9 N4 Zn1 5.6(9) . .
C7 N3 N4 C9 -179.6(6) . .
C7 N3 N4 Zn1 -4.8(7) . .
C14 C17 N5 N6 173.6(5) . .
C16 C17 N5 N6 -7.9(9) . .
C14 C17 N5 Zn1 -20.8(9) . 2_666
C16 C17 N5 Zn1 157.7(5) . 2_666
N7 C18 N6 N5 175.1(6) . .
S2 C18 N6 N5 -8.9(9) . .
C17 N5 N6 C18 164.4(6) . .
Zn1 N5 N6 C18 -2.7(7) 2_666 .
N6 C18 N7 C19 -11.9(11) . .
S2 C18 N7 C19 171.5(6) . .
C20 C19 N7 C18 11.6(11) . .
C24 C19 N7 C18 -170.0(6) . .
C21 C22 N8 O3 -175.8(6) . .
C23 C22 N8 O3 3.4(9) . .
C21 C22 N8 O4 2.7(9) . .
C23 C22 N8 O4 -178.1(6) . .
C30 C25 N9 O6 175.8(6) . .
C26 C25 N9 O6 -6.0(10) . .
C30 C25 N9 O5 -7.2(10) . .
C26 C25 N9 O5 170.9(6) . .
N11 C31 N10 C28 -0.4(11) . .
S3 C31 N10 C28 -178.3(6) . .
C29 C28 N10 C31 -3.7(11) . .
C27 C28 N10 C31 176.5(7) . .
N10 C31 N11 N12 177.9(5) . .
S3 C31 N11 N12 -4.4(9) . .
C34 C33 N12 N11 170.6(5) . .
C32 C33 N12 N11 -9.9(9) . .
C34 C33 N12 Zn2 -24.3(8) . .
C32 C33 N12 Zn2 155.3(5) . .
C31 N11 N12 C33 159.4(6) . .
C31 N11 N12 Zn2 -7.1(7) . .
C38 C41 N13 N14 -0.8(10) . .
C40 C41 N13 N14 179.3(5) . .
C38 C41 N13 Zn2 -172.9(5) . 2_655
C40 C41 N13 Zn2 7.2(8) . 2_655
N15 C42 N14 N13 -177.0(5) . .
S4 C42 N14 N13 2.3(9) . .
C41 N13 N14 C42 -178.2(6) . .
Zn2 N13 N14 C42 -5.2(7) 2_655 .
N14 C42 N15 C43 -6.6(11) . .
S4 C42 N15 C43 174.0(6) . .
C44 C43 N15 C42 -15.4(11) . .
C48 C43 N15 C42 166.2(7) . .
C47 C46 N16 O8 178.3(7) . .
C45 C46 N16 O8 0.9(10) . .
C47 C46 N16 O7 -1.2(10) . .
C45 C46 N16 O7 -178.5(6) . .
N3 C7 S1 Zn1 1.5(7) . .
N2 C7 S1 Zn1 179.6(5) . .
N6 C18 S2 Zn1 13.5(6) . 2_666
N7 C18 S2 Zn1 -170.3(5) . 2_666
N11 C31 S3 Zn2 11.4(6) . .
N10 C31 S3 Zn2 -170.9(5) . .
N14 C42 S4 Zn2 1.4(7) . 2_655
N15 C42 S4 Zn2 -179.3(5) . 2_655
C9 N4 Zn1 N5 -51.9(6) . 2_666
N3 N4 Zn1 N5 133.8(4) . 2_666
C9 N4 Zn1 S1 179.0(6) . .
N3 N4 Zn1 S1 4.7(4) . .
C9 N4 Zn1 S2 53.0(6) . 2_666
N3 N4 Zn1 S2 -121.4(4) . 2_666
C7 S1 Zn1 N5 -131.1(3) . 2_666
C7 S1 Zn1 N4 -2.8(3) . .
C7 S1 Zn1 S2 119.2(2) . 2_666
C33 N12 Zn2 N13 87.0(6) . 2_655
N11 N12 Zn2 N13 -108.0(4) . 2_655
C33 N12 Zn2 S4 -24.2(6) . 2_655
N11 N12 Zn2 S4 140.8(4) . 2_655
C33 N12 Zn2 S3 -153.8(6) . .
N11 N12 Zn2 S3 11.3(4) . .
C31 S3 Zn2 N12 -9.8(3) . .
C31 S3 Zn2 N13 114.5(3) . 2_655
C31 S3 Zn2 S4 -138.5(2) . 2_655
